data_2223692
loop_
_publ_author_name
'Bathich, Yaser'
'Mohammat, Mohd Fazli'
'Hamzah, Ahmad Sazali'
'Goh, Jia Hao'
'Fun, Hoong-Kun'

_publ_section_title
;(5<i>R</i>)-Ethyl
 6-benzyl-8,8-dimethyl-7,9-dioxo-1-oxa-2,6-diazaspiro[4.4]non-2-ene-3-carboxylate
;
_journal_coeditor_code CI2940
_journal_issue 11
_journal_name_full 'Acta Crystallographica Section E'
_journal_page_first o2888
_journal_page_last o2889
_journal_paper_doi 10.1107/S1600536809042433
_journal_volume 65
_journal_year 2009
_chemical_formula_iupac 'C18 H20 N2 O5'
_chemical_formula_moiety 'C18 H20 N2 O5'
_chemical_formula_sum 'C18 H20 N2 O5'
_chemical_formula_weight 344.36
_chemical_name_systematic
;(5<i>R</i>)-Ethyl
6-benzyl-8,8-dimethyl-7,9-dioxo-1-oxa-2,6-diazaspiro[4.4]non-2-ene-3-carboxylate
;
_space_group_IT_number 2
_symmetry_cell_setting triclinic
_symmetry_space_group_name_Hall '-P 1'
_symmetry_space_group_name_H-M 'P -1'
_atom_sites_solution_hydrogens geom
_atom_sites_solution_primary direct
_atom_sites_solution_secondary difmap
_audit_creation_method SHELXL-97
_cell_angle_alpha 100.9110(10)
_cell_angle_beta 96.5320(10)
_cell_angle_gamma 90.2370(10)
_cell_formula_units_Z 2
_cell_length_a 5.57270(10)
_cell_length_b 10.84970(10)
_cell_length_c 14.2803(2)
_cell_measurement_reflns_used 6232
_cell_measurement_temperature 100.00(10)
_cell_measurement_theta_max 31.82
_cell_measurement_theta_min 2.17
_cell_volume 842.01(2)
_computing_cell_refinement 'SAINT (Bruker, 2005)'
_computing_data_collection 'APEX2 (Bruker, 2005)'
_computing_data_reduction 'SAINT (Bruker, 2005)'
_computing_molecular_graphics 'SHELXTL (Sheldrick, 2008)'
_computing_publication_material
;
SHELXTL (Sheldrick, 2008) and PLATON (Spek, 2009)
;
_computing_structure_refinement 'SHELXTL (Sheldrick, 2008)'
_computing_structure_solution 'SHELXTL (Sheldrick, 2008)'
_diffrn_ambient_temperature 100.00(10)
_diffrn_measured_fraction_theta_full 0.998
_diffrn_measured_fraction_theta_max 0.998
_diffrn_measurement_device_type
;
Bruker SMART APEXII CCD area-detector
;
_diffrn_measurement_method '\f and \w'
_diffrn_radiation_monochromator graphite
_diffrn_radiation_source 'fine-focus sealed tube'
_diffrn_radiation_type MoK\a
_diffrn_radiation_wavelength 0.71073
_diffrn_reflns_av_R_equivalents 0.0375
_diffrn_reflns_av_sigmaI/netI 0.0332
_diffrn_reflns_limit_h_max 7
_diffrn_reflns_limit_h_min -7
_diffrn_reflns_limit_k_max 15
_diffrn_reflns_limit_k_min -15
_diffrn_reflns_limit_l_max 20
_diffrn_reflns_limit_l_min -20
_diffrn_reflns_number 21972
_diffrn_reflns_theta_full 30.00
_diffrn_reflns_theta_max 30.00
_diffrn_reflns_theta_min 1.91
_diffrn_standards_number 0
_exptl_absorpt_coefficient_mu 0.100
_exptl_absorpt_correction_T_max 0.9834
_exptl_absorpt_correction_T_min 0.9649
_exptl_absorpt_correction_type multi-scan
_exptl_absorpt_process_details '(<i>SADABS</i>; Bruker, 2005)'
_exptl_crystal_colour colourless
_exptl_crystal_density_diffrn 1.358
_exptl_crystal_density_method 'not measured'
_exptl_crystal_description Plate
_exptl_crystal_F_000 364
_exptl_crystal_size_max 0.36
_exptl_crystal_size_mid 0.195
_exptl_crystal_size_min 0.168
_refine_diff_density_max 0.399
_refine_diff_density_min -0.231
_refine_ls_extinction_method none
_refine_ls_goodness_of_fit_ref 1.032
_refine_ls_hydrogen_treatment constr
_refine_ls_matrix_type full
_refine_ls_number_parameters 229
_refine_ls_number_reflns 4888
_refine_ls_number_restraints 0
_refine_ls_restrained_S_all 1.032
_refine_ls_R_factor_all 0.0560
_refine_ls_R_factor_gt 0.0412
_refine_ls_shift/su_max 0.001
_refine_ls_shift/su_max_lt 0.001
_refine_ls_shift/su_mean 0.000
_refine_ls_structure_factor_coef Fsqd
_refine_ls_weighting_details 'calc w=1/[\s^2^(Fo^2^)+(0.0442P)^2^+0.2829P] where P=(Fo^2^+2Fc^2^)/3'
_refine_ls_weighting_scheme calc
_refine_ls_wR_factor_gt 0.0947
_refine_ls_wR_factor_ref 0.1034
_reflns_number_gt 3893
_reflns_number_total 4888
_reflns_threshold_expression I>2\s(I)
_cod_data_source_file ci2940.cif
_cod_data_source_block I
_cod_depositor_comments
;
The following automatic conversions were performed:
'_symmetry_cell_setting' value 'Triclinic' changed to 'triclinic'
according to '/home/saulius/struct/CIF-dictionaries/cif_core.dic'
dictionary named 'cif_core.dic' version 2.4.1 from 2010-06-29.

Automatic conversion script
Id: cif_fix_enum 1527 2010-12-29 10:47:43Z saulius 

The following automatic conversions were performed:

'_symmetry_cell_setting' value 'Triclinic' changed to 'triclinic'
according to /home/saulius/struct/CIF-dictionaries/cif_core.dic
dictionary named 'cif_core.dic' version 2.4.1 from 2010-06-29.

Automatic conversion script
Id: cif_fix_values 1715 2011-07-08 13:25:40Z adriana 
;
_cod_database_code 2223692
_cod_database_fobs_code 2223692

loop_
_symmetry_equiv_pos_as_xyz
'x, y, z'
'-x, -y, -z'

loop_
_atom_site_type_symbol
_atom_site_label
_atom_site_fract_x
_atom_site_fract_y
_atom_site_fract_z
_atom_site_U_iso_or_equiv
_atom_site_adp_type
_atom_site_calc_flag
_atom_site_refinement_flags
_atom_site_occupancy
_atom_site_disorder_assembly
_atom_site_disorder_group
O O1 0.53030(15) 0.76962(8) 0.26077(6) 0.01793(18) Uani d . 1 . .
O O2 0.1624(2) 0.63031(10) 0.50066(7) 0.0355(3) Uani d . 1 . .
O O3 -0.11125(14) 0.55167(8) 0.30096(6) 0.01750(18) Uani d . 1 . .
O O4 0.06035(17) 0.15205(8) 0.32887(7) 0.0278(2) Uani d . 1 . .
O O5 -0.30443(15) 0.17804(8) 0.25016(6) 0.01902(18) Uani d . 1 . .
N N1 0.27928(17) 0.60309(9) 0.26453(7) 0.01435(19) Uani d . 1 . .
N N2 -0.20831(17) 0.42836(9) 0.28294(7) 0.0160(2) Uani d . 1 . .
C C1 -0.0217(2) 0.69660(12) 0.10602(9) 0.0202(2) Uani d . 1 . .
H H1A -0.1142 0.6866 0.1545 0.024 Uiso calc R 1 . .
C C2 -0.0965(2) 0.77651(13) 0.04324(10) 0.0243(3) Uani d . 1 . .
H H2A -0.2382 0.8205 0.0505 0.029 Uiso calc R 1 . .
C C3 0.0384(2) 0.79100(13) -0.03008(9) 0.0243(3) Uani d . 1 . .
H H3A -0.0132 0.8441 -0.0720 0.029 Uiso calc R 1 . .
C C4 0.2504(2) 0.72606(12) -0.04063(9) 0.0214(2) Uani d . 1 . .
H H4A 0.3410 0.7349 -0.0899 0.026 Uiso calc R 1 . .
C C5 0.3269(2) 0.64765(11) 0.02275(8) 0.0172(2) Uani d . 1 . .
H H5A 0.4704 0.6052 0.0161 0.021 Uiso calc R 1 . .
C C6 0.1919(2) 0.63167(11) 0.09602(8) 0.0155(2) Uani d . 1 . .
C C7 0.2811(2) 0.54453(11) 0.16325(8) 0.0170(2) Uani d . 1 . .
H H7A 0.1793 0.4690 0.1490 0.020 Uiso calc R 1 . .
H H7B 0.4443 0.5202 0.1522 0.020 Uiso calc R 1 . .
C C8 0.39757(19) 0.71552(10) 0.30263(8) 0.0135(2) Uani d . 1 . .
C C9 0.3302(2) 0.76286(10) 0.40337(8) 0.0145(2) Uani d . 1 . .
C C10 0.2086(2) 0.64820(11) 0.42404(8) 0.0181(2) Uani d . 1 . .
C C11 0.1512(2) 0.55087(10) 0.33003(8) 0.0141(2) Uani d . 1 . .
C C12 0.2001(2) 0.41513(11) 0.33980(9) 0.0160(2) Uani d . 1 . .
H H12A 0.3234 0.3795 0.3007 0.019 Uiso calc R 1 . .
H H12B 0.2479 0.4085 0.4061 0.019 Uiso calc R 1 . .
C C13 -0.0410(2) 0.35410(10) 0.30338(8) 0.0137(2) Uani d . 1 . .
C C14 -0.0892(2) 0.21729(11) 0.29615(8) 0.0161(2) Uani d . 1 . .
C C15 -0.3570(2) 0.04300(11) 0.23740(9) 0.0218(3) Uani d . 1 . .
H H15A -0.3953 0.0220 0.2972 0.026 Uiso calc R 1 . .
H H15B -0.2181 -0.0044 0.2177 0.026 Uiso calc R 1 . .
C C16 -0.5689(2) 0.01234(12) 0.16140(10) 0.0248(3) Uani d . 1 . .
H H16A -0.6069 -0.0760 0.1504 0.037 Uiso calc R 1 . .
H H16B -0.5296 0.0347 0.1029 0.037 Uiso calc R 1 . .
H H16C -0.7059 0.0587 0.1822 0.037 Uiso calc R 1 . .
C C17 0.1416(2) 0.86566(12) 0.39864(10) 0.0217(2) Uani d . 1 . .
H H17A 0.0040 0.8322 0.3542 0.033 Uiso calc R 1 . .
H H17B 0.2116 0.9352 0.3776 0.033 Uiso calc R 1 . .
H H17C 0.0917 0.8936 0.4612 0.033 Uiso calc R 1 . .
C C18 0.5478(2) 0.80908(12) 0.47626(9) 0.0214(2) Uani d . 1 . .
H H18A 0.6656 0.7446 0.4745 0.032 Uiso calc R 1 . .
H H18B 0.4975 0.8291 0.5394 0.032 Uiso calc R 1 . .
H H18C 0.6177 0.8827 0.4609 0.032 Uiso calc R 1 . .

loop_
_atom_site_aniso_label
_atom_site_aniso_U_11
_atom_site_aniso_U_22
_atom_site_aniso_U_33
_atom_site_aniso_U_12
_atom_site_aniso_U_13
_atom_site_aniso_U_23
O1 0.0182(4) 0.0173(4) 0.0202(4) -0.0018(3) 0.0037(3) 0.0074(3)
O2 0.0614(7) 0.0298(5) 0.0160(5) -0.0177(5) 0.0121(5) 0.0021(4)
O3 0.0153(4) 0.0126(4) 0.0253(4) -0.0012(3) 0.0016(3) 0.0058(3)
O4 0.0284(5) 0.0157(4) 0.0369(6) -0.0009(4) -0.0106(4) 0.0078(4)
O5 0.0207(4) 0.0128(4) 0.0229(4) -0.0043(3) -0.0033(3) 0.0053(3)
N1 0.0194(4) 0.0124(4) 0.0119(4) -0.0020(3) 0.0032(3) 0.0030(3)
N2 0.0186(5) 0.0126(5) 0.0170(5) -0.0030(3) 0.0018(4) 0.0037(4)
C1 0.0182(5) 0.0228(6) 0.0203(6) -0.0005(4) 0.0030(4) 0.0049(5)
C2 0.0185(6) 0.0255(7) 0.0281(7) 0.0033(5) -0.0019(5) 0.0062(5)
C3 0.0293(6) 0.0235(6) 0.0197(6) -0.0010(5) -0.0063(5) 0.0089(5)
C4 0.0284(6) 0.0218(6) 0.0145(5) -0.0033(5) 0.0013(5) 0.0051(5)
C5 0.0197(5) 0.0166(5) 0.0148(5) 0.0004(4) 0.0025(4) 0.0018(4)
C6 0.0190(5) 0.0140(5) 0.0128(5) -0.0022(4) -0.0001(4) 0.0019(4)
C7 0.0238(6) 0.0148(5) 0.0128(5) 0.0005(4) 0.0039(4) 0.0024(4)
C8 0.0141(5) 0.0118(5) 0.0151(5) 0.0011(4) 0.0004(4) 0.0043(4)
C9 0.0159(5) 0.0134(5) 0.0140(5) -0.0021(4) 0.0016(4) 0.0022(4)
C10 0.0218(5) 0.0166(5) 0.0159(5) -0.0020(4) 0.0037(4) 0.0026(4)
C11 0.0153(5) 0.0140(5) 0.0138(5) -0.0016(4) 0.0014(4) 0.0048(4)
C12 0.0168(5) 0.0135(5) 0.0186(5) -0.0009(4) -0.0001(4) 0.0066(4)
C13 0.0165(5) 0.0135(5) 0.0117(5) -0.0013(4) 0.0024(4) 0.0032(4)
C14 0.0193(5) 0.0150(5) 0.0142(5) -0.0019(4) 0.0013(4) 0.0034(4)
C15 0.0288(6) 0.0115(5) 0.0242(6) -0.0051(5) -0.0043(5) 0.0053(5)
C16 0.0271(6) 0.0180(6) 0.0269(7) -0.0045(5) -0.0058(5) 0.0041(5)
C17 0.0201(6) 0.0181(6) 0.0261(6) 0.0038(4) 0.0036(5) 0.0019(5)
C18 0.0198(5) 0.0246(6) 0.0179(6) -0.0032(5) -0.0007(4) 0.0014(5)

loop_
_atom_type_symbol
_atom_type_description
_atom_type_scat_dispersion_real
_atom_type_scat_dispersion_imag
_atom_type_scat_source
C C 0.0033 0.0016 'International Tables Vol C Tables 4.2.6.8 and 6.1.1.4'
H H 0.0000 0.0000 'International Tables Vol C Tables 4.2.6.8 and 6.1.1.4'
N N 0.0061 0.0033 'International Tables Vol C Tables 4.2.6.8 and 6.1.1.4'
O O 0.0106 0.0060 'International Tables Vol C Tables 4.2.6.8 and 6.1.1.4'

loop_
_geom_angle_atom_site_label_1
_geom_angle_atom_site_label_2
_geom_angle_atom_site_label_3
_geom_angle_site_symmetry_1
_geom_angle_site_symmetry_3
_geom_angle
_geom_angle_publ_flag
N2 O3 C11 . . 109.86(8) ?
C14 O5 C15 . . 115.70(9) ?
C8 N1 C11 . . 115.03(9) ?
C8 N1 C7 . . 121.36(9) ?
C11 N1 C7 . . 123.59(9) ?
C13 N2 O3 . . 108.85(9) ?
C2 C1 C6 . . 119.84(11) ?
C2 C1 H1A . . 120.1 ?
C6 C1 H1A . . 120.1 ?
C3 C2 C1 . . 120.60(12) ?
C3 C2 H2A . . 119.7 ?
C1 C2 H2A . . 119.7 ?
C4 C3 C2 . . 119.76(11) ?
C4 C3 H3A . . 120.1 ?
C2 C3 H3A . . 120.1 ?
C3 C4 C5 . . 119.69(11) ?
C3 C4 H4A . . 120.2 ?
C5 C4 H4A . . 120.2 ?
C4 C5 C6 . . 121.01(11) ?
C4 C5 H5A . . 119.5 ?
C6 C5 H5A . . 119.5 ?
C5 C6 C1 . . 119.10(11) ?
C5 C6 C7 . . 119.32(10) ?
C1 C6 C7 . . 121.58(10) ?
N1 C7 C6 . . 112.30(9) ?
N1 C7 H7A . . 109.1 ?
C6 C7 H7A . . 109.1 ?
N1 C7 H7B . . 109.1 ?
C6 C7 H7B . . 109.1 ?
H7A C7 H7B . . 107.9 ?
O1 C8 N1 . . 124.73(10) ?
O1 C8 C9 . . 125.87(10) ?
N1 C8 C9 . . 109.37(9) ?
C10 C9 C18 . . 112.41(10) ?
C10 C9 C8 . . 101.90(9) ?
C18 C9 C8 . . 113.02(9) ?
C10 C9 C17 . . 108.72(9) ?
C18 C9 C17 . . 111.74(10) ?
C8 C9 C17 . . 108.54(9) ?
O2 C10 C9 . . 127.32(11) ?
O2 C10 C11 . . 123.09(11) ?
C9 C10 C11 . . 109.58(9) ?
N1 C11 O3 . . 110.01(9) ?
N1 C11 C12 . . 117.91(9) ?
O3 C11 C12 . . 104.33(9) ?
N1 C11 C10 . . 102.13(9) ?
O3 C11 C10 . . 107.65(9) ?
C12 C11 C10 . . 114.56(9) ?
C13 C12 C11 . . 101.13(9) ?
C13 C12 H12A . . 111.5 ?
C11 C12 H12A . . 111.5 ?
C13 C12 H12B . . 111.5 ?
C11 C12 H12B . . 111.5 ?
H12A C12 H12B . . 109.4 ?
N2 C13 C12 . . 115.35(10) ?
N2 C13 C14 . . 121.88(10) ?
C12 C13 C14 . . 122.68(10) ?
O4 C14 O5 . . 125.57(11) ?
O4 C14 C13 . . 120.96(10) ?
O5 C14 C13 . . 113.47(10) ?
O5 C15 C16 . . 107.20(10) ?
O5 C15 H15A . . 110.3 ?
C16 C15 H15A . . 110.3 ?
O5 C15 H15B . . 110.3 ?
C16 C15 H15B . . 110.3 ?
H15A C15 H15B . . 108.5 ?
C15 C16 H16A . . 109.5 ?
C15 C16 H16B . . 109.5 ?
H16A C16 H16B . . 109.5 ?
C15 C16 H16C . . 109.5 ?
H16A C16 H16C . . 109.5 ?
H16B C16 H16C . . 109.5 ?
C9 C17 H17A . . 109.5 ?
C9 C17 H17B . . 109.5 ?
H17A C17 H17B . . 109.5 ?
C9 C17 H17C . . 109.5 ?
H17A C17 H17C . . 109.5 ?
H17B C17 H17C . . 109.5 ?
C9 C18 H18A . . 109.5 ?
C9 C18 H18B . . 109.5 ?
H18A C18 H18B . . 109.5 ?
C9 C18 H18C . . 109.5 ?
H18A C18 H18C . . 109.5 ?
H18B C18 H18C . . 109.5 ?

loop_
_geom_bond_atom_site_label_1
_geom_bond_atom_site_label_2
_geom_bond_site_symmetry_2
_geom_bond_distance
_geom_bond_publ_flag
O1 C8 . 1.2160(13) ?
O2 C10 . 1.2022(15) ?
O3 N2 . 1.4074(12) ?
O3 C11 . 1.4748(13) ?
O4 C14 . 1.2065(14) ?
O5 C14 . 1.3273(14) ?
O5 C15 . 1.4659(14) ?
N1 C8 . 1.3708(14) ?
N1 C11 . 1.4333(14) ?
N1 C7 . 1.4666(14) ?
N2 C13 . 1.2793(15) ?
C1 C2 . 1.3933(18) ?
C1 C6 . 1.3935(16) ?
C1 H1A . 0.93 ?
C2 C3 . 1.3882(19) ?
C2 H2A . 0.93 ?
C3 C4 . 1.3861(19) ?
C3 H3A . 0.93 ?
C4 C5 . 1.3897(17) ?
C4 H4A . 0.93 ?
C5 C6 . 1.3918(16) ?
C5 H5A . 0.93 ?
C6 C7 . 1.5170(16) ?
C7 H7A . 0.97 ?
C7 H7B . 0.97 ?
C8 C9 . 1.5228(16) ?
C9 C10 . 1.5072(16) ?
C9 C18 . 1.5218(16) ?
C9 C17 . 1.5413(16) ?
C10 C11 . 1.5436(16) ?
C11 C12 . 1.5281(16) ?
C12 C13 . 1.4891(16) ?
C12 H12A . 0.97 ?
C12 H12B . 0.97 ?
C13 C14 . 1.4894(16) ?
C15 C16 . 1.5006(17) ?
C15 H15A . 0.97 ?
C15 H15B . 0.97 ?
C16 H16A . 0.96 ?
C16 H16B . 0.96 ?
C16 H16C . 0.96 ?
C17 H17A . 0.96 ?
C17 H17B . 0.96 ?
C17 H17C . 0.96 ?
C18 H18A . 0.96 ?
C18 H18B . 0.96 ?
C18 H18C . 0.96 ?

loop_
_geom_hbond_atom_site_label_D
_geom_hbond_atom_site_label_H
_geom_hbond_atom_site_label_A
_geom_hbond_site_symmetry_A
_geom_hbond_distance_DH
_geom_hbond_distance_HA
_geom_hbond_distance_DA
_geom_hbond_angle_DHA
_geom_hbond_publ_flag
C16 H16A O1 1_445 0.96 2.57 3.2408(16) 127 yes
C16 H16A Cg1 1_445 0.96 2.91 3.7511(14) 147 yes

loop_
_geom_torsion_atom_site_label_1
_geom_torsion_atom_site_label_2
_geom_torsion_atom_site_label_3
_geom_torsion_atom_site_label_4
_geom_torsion_site_symmetry_1
_geom_torsion_site_symmetry_2
_geom_torsion_site_symmetry_3
_geom_torsion_site_symmetry_4
_geom_torsion
_geom_torsion_publ_flag
C11 O3 N2 C13 . . . . 4.15(12) ?
C6 C1 C2 C3 . . . . 0.8(2) ?
C1 C2 C3 C4 . . . . -0.4(2) ?
C2 C3 C4 C5 . . . . -0.45(19) ?
C3 C4 C5 C6 . . . . 0.98(18) ?
C4 C5 C6 C1 . . . . -0.62(18) ?
C4 C5 C6 C7 . . . . 179.60(11) ?
C2 C1 C6 C5 . . . . -0.26(18) ?
C2 C1 C6 C7 . . . . 179.51(11) ?
C8 N1 C7 C6 . . . . -55.05(14) ?
C11 N1 C7 C6 . . . . 123.15(11) ?
C5 C6 C7 N1 . . . . 130.98(11) ?
C1 C6 C7 N1 . . . . -48.79(15) ?
C11 N1 C8 O1 . . . . 174.18(10) ?
C7 N1 C8 O1 . . . . -7.48(17) ?
C11 N1 C8 C9 . . . . -7.56(13) ?
C7 N1 C8 C9 . . . . 170.79(9) ?
O1 C8 C9 C10 . . . . -168.78(11) ?
N1 C8 C9 C10 . . . . 12.98(12) ?
O1 C8 C9 C18 . . . . -47.93(15) ?
N1 C8 C9 C18 . . . . 133.83(10) ?
O1 C8 C9 C17 . . . . 76.60(14) ?
N1 C8 C9 C17 . . . . -101.64(10) ?
C18 C9 C10 O2 . . . . 44.01(18) ?
C8 C9 C10 O2 . . . . 165.29(13) ?
C17 C9 C10 O2 . . . . -80.23(16) ?
C18 C9 C10 C11 . . . . -135.14(10) ?
C8 C9 C10 C11 . . . . -13.86(12) ?
C17 C9 C10 C11 . . . . 100.62(11) ?
C8 N1 C11 O3 . . . . 112.65(10) ?
C7 N1 C11 O3 . . . . -65.65(13) ?
C8 N1 C11 C12 . . . . -127.96(11) ?
C7 N1 C11 C12 . . . . 53.74(15) ?
C8 N1 C11 C10 . . . . -1.45(12) ?
C7 N1 C11 C10 . . . . -179.76(10) ?
N2 O3 C11 N1 . . . . 120.68(9) ?
N2 O3 C11 C12 . . . . -6.70(11) ?
N2 O3 C11 C10 . . . . -128.80(9) ?
O2 C10 C11 N1 . . . . -169.17(13) ?
C9 C10 C11 N1 . . . . 10.03(12) ?
O2 C10 C11 O3 . . . . 75.00(15) ?
C9 C10 C11 O3 . . . . -105.80(10) ?
O2 C10 C11 C12 . . . . -40.52(17) ?
C9 C10 C11 C12 . . . . 138.68(10) ?
N1 C11 C12 C13 . . . . -116.02(10) ?
O3 C11 C12 C13 . . . . 6.31(11) ?
C10 C11 C12 C13 . . . . 123.75(10) ?
O3 N2 C13 C12 . . . . 0.42(13) ?
O3 N2 C13 C14 . . . . 177.19(9) ?
C11 C12 C13 N2 . . . . -4.48(13) ?
C11 C12 C13 C14 . . . . 178.79(10) ?
C15 O5 C14 O4 . . . . -1.42(17) ?
C15 O5 C14 C13 . . . . 177.48(9) ?
N2 C13 C14 O4 . . . . -168.93(12) ?
C12 C13 C14 O4 . . . . 7.60(17) ?
N2 C13 C14 O5 . . . . 12.11(16) ?
C12 C13 C14 O5 . . . . -171.37(10) ?
C14 O5 C15 C16 . . . . -163.82(10) ?
